data_7115301
loop_
_publ_author_name
'Jinchuan Hu'
'Long Chen'
'Jie Shen'
'Jian Luo'
'Pengchi Deng'
'Yi Ren'
'Huaqiang Zeng'
'Wen Feng'
'Lihua Yuan'

_publ_section_title
;
 Convergent heteroditopic cyclo[6]aramides as macrocyclic ion-pair
 receptors for constructing [2]pseudorotaxanes
;
_journal_name_full Chem.Commun.
_journal_page_first 8024
_journal_paper_doi 10.1039/C4CC02557A
_journal_volume 50
_journal_year 2014
_chemical_formula_moiety 'Cl, 2(C H2 Cl2), C71 H88 N6 O15, H2 O, C8 H20 N'
_chemical_formula_sum 'C81 H114 Cl5 N7 O16'
_chemical_formula_weight 1619.04
_chemical_name_systematic
;
 ?
;
_space_group_crystal_system monoclinic
_space_group_IT_number 14
_space_group_name_Hall '-P 2yn'
_space_group_name_H-M_alt 'P 1 21/n 1'
_symmetry_space_group_name_Hall '-P 2yn'
_symmetry_space_group_name_H-M 'P 1 21/n 1'
_atom_sites_solution_hydrogens mixed
_atom_sites_solution_primary iterative
_audit_creation_date 2013-11-04
_audit_creation_method
;
Olex2 1.2
(compiled 2013.09.17 svn.r2790 for OlexSys, GUI svn.r4601)
;
_cell_angle_alpha 90
_cell_angle_beta 107.044(2)
_cell_angle_gamma 90
_cell_formula_units_Z 4
_cell_length_a 15.3283(4)
_cell_length_b 24.6571(4)
_cell_length_c 23.0091(5)
_cell_measurement_reflns_used 11647
_cell_measurement_temperature 143.00(10)
_cell_measurement_theta_max 28.9030
_cell_measurement_theta_min 3.1970
_cell_volume 8314.4(3)
_computing_cell_refinement
;
CrysAlisPro, Agilent Technologies,
Version 1.171.36.28 (release 01-02-2013 CrysAlis171 .NET)
(compiled Feb  1 2013,16:14:44)
;
_computing_data_collection
;
CrysAlisPro, Agilent Technologies,
Version 1.171.36.28 (release 01-02-2013 CrysAlis171 .NET)
(compiled Feb  1 2013,16:14:44)
;
_computing_data_reduction
;
CrysAlisPro, Agilent Technologies,
Version 1.171.36.28 (release 01-02-2013 CrysAlis171 .NET)
(compiled Feb  1 2013,16:14:44)
;
_computing_molecular_graphics
;
O. V. Dolomanov, L. J. Bourhis, R. J. Gildea, J. A. K. Howard and H. Puschmann,
OLEX2: a complete structure solution, refinement and analysis program.
J. Appl. Cryst. (2009). 42, 339-341.
;
_computing_publication_material
;
O. V. Dolomanov, L. J. Bourhis, R. J. Gildea, J. A. K. Howard and H. Puschmann,
OLEX2: a complete structure solution, refinement and analysis program.
J. Appl. Cryst. (2009). 42, 339-341.
;
_computing_structure_refinement
;
SHELX, G.M. Sheldrick, Acta Cryst.
(2008). A64, 112-122
;
_computing_structure_solution 'SUPERFLIP, J. Appl. Cryst. (2007) 40, 786-790'
_diffrn_ambient_temperature 143.00(10)
_diffrn_detector_area_resol_mean 16.0874
_diffrn_measured_fraction_theta_full 0.9980
_diffrn_measured_fraction_theta_max 0.8642
_diffrn_measurement_details
;
  1 omega  -86.00    5.20   0.8000   40.0000
omega____ theta____ kappa____ phi______ frames
    -      -17.5174  -38.0000  150.0000 114

  2 omega  -90.00    3.60   0.8000   40.0000
omega____ theta____ kappa____ phi______ frames
    -      -17.5174  -38.0000 -120.0000 117

  3 omega  -19.00   17.00   0.8000   40.0000
omega____ theta____ kappa____ phi______ frames
    -      -17.5174  -99.0000   30.0000 45
;
_diffrn_measurement_device_type 'Xcalibur, Eos'
_diffrn_measurement_method '\w scans'
_diffrn_orient_matrix_UB_11 0.0435049000
_diffrn_orient_matrix_UB_12 -0.0011488000
_diffrn_orient_matrix_UB_13 -0.0049619000
_diffrn_orient_matrix_UB_21 0.0211975000
_diffrn_orient_matrix_UB_22 0.0038115000
_diffrn_orient_matrix_UB_23 0.0315501000
_diffrn_orient_matrix_UB_31 0.0010704000
_diffrn_orient_matrix_UB_32 -0.0284904000
_diffrn_orient_matrix_UB_33 0.0043989000
_diffrn_radiation_monochromator graphite
_diffrn_radiation_type 'Mo K\a'
_diffrn_radiation_wavelength 0.7107
_diffrn_reflns_av_R_equivalents 0.0212
_diffrn_reflns_av_unetI/netI 0.0384
_diffrn_reflns_Laue_measured_fraction_full 0.998
_diffrn_reflns_Laue_measured_fraction_max 0.998
_diffrn_reflns_limit_h_max 19
_diffrn_reflns_limit_h_min -16
_diffrn_reflns_limit_k_max 30
_diffrn_reflns_limit_k_min -18
_diffrn_reflns_limit_l_max 28
_diffrn_reflns_limit_l_min -24
_diffrn_reflns_number 35769
_diffrn_reflns_point_group_measured_fraction_full 0.998
_diffrn_reflns_point_group_measured_fraction_max 0.998
_diffrn_reflns_theta_full 25.242
_diffrn_reflns_theta_max 26.372
_diffrn_reflns_theta_min 2.898
_diffrn_source 'Enhance (Mo) X-ray Source'
_exptl_absorpt_coefficient_mu 0.243
_exptl_absorpt_correction_T_max 1.00000
_exptl_absorpt_correction_T_min 0.96841
_exptl_absorpt_correction_type multi-scan
_exptl_absorpt_process_details
;
CrysAlisPro, Agilent Technologies,
Version 1.171.36.28 (release 01-02-2013 CrysAlis171 .NET)
(compiled Feb  1 2013,16:14:44)
Empirical absorption correction using spherical harmonics,
 implemented in SCALE3 ABSPACK scaling algorithm.
;
_exptl_crystal_density_diffrn 1.293
_exptl_crystal_F_000 3448
_exptl_crystal_size_max 0.3
_exptl_crystal_size_mid 0.3
_exptl_crystal_size_min 0.2
_refine_diff_density_max 1.305
_refine_diff_density_min -1.353
_refine_diff_density_rms 0.076
_refine_ls_extinction_method none
_refine_ls_goodness_of_fit_ref 1.067
_refine_ls_hydrogen_treatment constr
_refine_ls_matrix_type full
_refine_ls_number_parameters 1001
_refine_ls_number_reflns 16968
_refine_ls_number_restraints 0
_refine_ls_restrained_S_all 1.067
_refine_ls_R_factor_all 0.0905
_refine_ls_R_factor_gt 0.0672
_refine_ls_shift/su_max 0.002
_refine_ls_shift/su_mean 0.000
_refine_ls_structure_factor_coef Fsqd
_refine_ls_weighting_details
;
 w=1/[\s^2^(Fo^2^)+(0.0858P)^2^+8.7136P]
 where P=(Fo^2^+2Fc^2^)/3
;
_refine_ls_weighting_scheme calc
_refine_ls_wR_factor_gt 0.1722
_refine_ls_wR_factor_ref 0.1869
_reflns_Friedel_coverage 0.000
_reflns_number_gt 12536
_reflns_number_total 16968
_reflns_threshold_expression 'I > 2\s(I)'
_cod_data_source_file c4cc02557a2.cif
_cod_data_source_block 131031_s1_hjc
_cod_database_code 7115301
_shelxl_version_number 2013-2
_chemical_oxdiff_formula c12h20n2o3cl2
_shelx_space_group_comment
;
The symmetry employed for this shelxl refinement is uniquely defined
by the following loop, which should always be used as a source of
symmetry information in preference to the above space-group names.
They are only intended as comments.
;
_shelx_estimated_absorpt_t_max 0.953
_shelx_estimated_absorpt_t_min 0.931
_reflns_odcompleteness_completeness 99.80
_reflns_odcompleteness_iscentric 1
_reflns_odcompleteness_theta 26.32
_olex2_refinement_description
;
1. Fixed Uiso
 At 1.2 times of:
  All C(H) groups, All C(H,H) groups, All N(H) groups, All N(H,H) groups
 At 1.5 times of:
  All C(H,H,H) groups, All O(H,H) groups
2.a Free rotating group:
 O16(H16A,H16B)
2.b Ternary CH refined with riding coordinates:
 C45(H45), C50(H50), C57(H57), C62(H62), C69(H69)
2.c Secondary CH2 refined with riding coordinates:
 N7(H7A,H7B), C43(H43A,H43B), C44(H44A,H44B), C48(H48A,H48B), C49(H49A,H49B),
 C55(H55A,H55B), C56(H56A,H56B), C60(H60A,H60B), C61(H61A,H61B), C67(H67A,H67B),
  C68(H68A,H68B), C72(H72A,H72B), C73(H73A,H73B), C74(H74A,H74B), C76(H76A,
 H76B), C77(H77A,H77B), C78(H78A,H78B), C80(H80A,H80B), C81(H81A,H81B)
2.d Aromatic/amide H refined with riding coordinates:
 N1(H1), N2(H2), N3(H3), N4(H4), N5(H5), N6(H6), C1(H1A), C3(H3A), C5(H5A),
 C9(H9), C10(H10), C13(H13), C17(H17), C20(H20), C24(H24), C27(H27), C31(H31),
 C34(H34), C38(H38), C39(H39), C41(H41)
2.e Idealised Me refined as rotating group:
 C46(H46A,H46B,H46C), C47(H47A,H47B,H47C), C51(H51A,H51B,H51C), C52(H52A,H52B,
 H52C), C53(H53A,H53B,H53C), C54(H54A,H54B,H54C), C58(H58A,H58B,H58C), C59(H59A,
 H59B,H59C), C63(H63A,H63B,H63C), C64(H64A,H64B,H64C), C65(H65A,H65B,H65C),
 C66(H66A,H66B,H66C), C70(H70A,H70B,H70C), C71(H71A,H71B,H71C), C75(H75A,H75B,
 H75C), C79(H79A,H79B,H79C)
;

loop_
_space_group_symop_operation_xyz
'x, y, z'
'-x+1/2, y+1/2, -z+1/2'
'-x, -y, -z'
'x-1/2, -y-1/2, z-1/2'

loop_
_atom_site_label
_atom_site_type_symbol
_atom_site_fract_x
_atom_site_fract_y
_atom_site_fract_z
_atom_site_U_iso_or_equiv
_atom_site_adp_type
_atom_site_occupancy
_atom_site_site_symmetry_order
_atom_site_calc_flag
_atom_site_refinement_flags_posn
_atom_site_refinement_flags_adp
Cl1 Cl 0.35280(6) 0.60840(3) 0.34043(3) 0.03514(19) Uani 1 1 d . .
Cl2 Cl 0.55312(8) 0.10852(4) 0.42400(5) 0.0624(3) Uani 1 1 d . .
Cl3 Cl 0.65111(11) 0.01635(5) 0.48989(6) 0.0855(4) Uani 1 1 d . .
Cl4 Cl 0.75020(9) 0.54008(5) 0.34505(9) 0.1087(6) Uani 1 1 d . .
Cl5 Cl 0.89883(9) 0.47069(6) 0.39839(13) 0.1482(10) Uani 1 1 d . .
O1 O 0.33667(17) 0.80478(8) 0.44894(9) 0.0368(5) Uani 1 1 d . .
O2 O 0.40319(13) 0.72299(7) 0.65540(8) 0.0239(4) Uani 1 1 d . .
O3 O 0.38322(18) 0.54177(8) 0.57883(10) 0.0414(6) Uani 1 1 d . .
O4 O 0.38097(14) 0.31492(7) 0.44211(8) 0.0259(4) Uani 1 1 d . .
O5 O 0.38385(19) 0.42483(8) 0.30532(9) 0.0458(6) Uani 1 1 d . .
O6 O 0.35495(13) 0.22972(7) 0.31747(8) 0.0251(4) Uani 1 1 d . .
O7 O 0.37000(14) 0.23754(7) 0.10886(8) 0.0268(4) Uani 1 1 d . .
O8 O 0.49507(14) 0.40940(7) 0.16801(8) 0.0277(4) Uani 1 1 d . .
O9 O 0.38540(14) 0.34768(7) -0.00224(8) 0.0258(4) Uani 1 1 d . .
O10 O 0.34230(13) 0.53031(7) -0.08195(8) 0.0241(4) Uani 1 1 d . .
O11 O 0.43916(16) 0.58399(7) 0.09800(8) 0.0330(5) Uani 1 1 d . .
O12 O 0.38366(14) 0.67526(7) -0.09335(8) 0.0255(4) Uani 1 1 d . .
O13 O 0.36074(15) 0.83349(7) 0.02921(8) 0.0295(5) Uani 1 1 d . .
O14 O 0.37974(16) 0.69404(7) 0.18249(9) 0.0342(5) Uani 1 1 d . .
O15 O 0.35465(13) 0.86311(7) 0.17836(8) 0.0239(4) Uani 1 1 d . .
O16 O 0.4081(3) 0.55535(16) 0.71560(17) 0.0921(11) Uani 1 1 d G .
H16A H 0.3869 0.5224 0.7118 0.138 Uiso 1 1 d G U
H16B H 0.4423 0.5599 0.6918 0.138 Uiso 1 1 d G U
N1 N 0.36249(15) 0.74086(8) 0.38470(9) 0.0209(5) Uani 1 1 d . .
H1 H 0.3713 0.7059 0.3808 0.025 Uiso 1 1 calc R U
N2 N 0.38641(15) 0.53961(8) 0.48096(10) 0.0203(5) Uani 1 1 d . .
H2 H 0.3876 0.5597 0.4496 0.024 Uiso 1 1 calc R U
N3 N 0.38097(15) 0.33590(8) 0.32901(9) 0.0194(4) Uani 1 1 d . .
H3 H 0.3801 0.3135 0.3586 0.023 Uiso 1 1 calc R U
N4 N 0.39670(16) 0.34363(8) 0.11913(10) 0.0225(5) Uani 1 1 d . .
H4 H 0.3683 0.3303 0.0831 0.027 Uiso 1 1 calc R U
N5 N 0.39339(15) 0.61136(8) -0.00047(9) 0.0208(5) Uani 1 1 d . .
H5 H 0.3818 0.6000 -0.0382 0.025 Uiso 1 1 calc R U
N6 N 0.36981(15) 0.76952(8) 0.12387(10) 0.0206(5) Uani 1 1 d . .
H6 H 0.3644 0.8050 0.1238 0.025 Uiso 1 1 calc R U
N7 N 0.42883(17) 0.58409(9) 0.23130(11) 0.0281(5) Uani 1 1 d . .
H7A H 0.4128 0.6007 0.2660 0.034 Uiso 1 1 calc R U
H7B H 0.4091 0.6093 0.1964 0.034 Uiso 1 1 calc R U
C1 C 0.37427(18) 0.66079(10) 0.48285(11) 0.0208(5) Uani 1 1 d . .
H1A H 0.3689 0.6456 0.4440 0.025 Uiso 1 1 calc R U
C2 C 0.37181(17) 0.71678(10) 0.49008(11) 0.0198(5) Uani 1 1 d . .
C3 C 0.38212(18) 0.73931(10) 0.54755(11) 0.0209(5) Uani 1 1 d . .
H3A H 0.3811 0.7776 0.5524 0.025 Uiso 1 1 calc R U
C4 C 0.39384(17) 0.70550(10) 0.59738(11) 0.0197(5) Uani 1 1 d . .
C5 C 0.39389(18) 0.64969(10) 0.59000(12) 0.0211(5) Uani 1 1 d . .
H5A H 0.4002 0.6267 0.6241 0.025 Uiso 1 1 calc R U
C6 C 0.38483(17) 0.62713(10) 0.53356(11) 0.0198(5) Uani 1 1 d . .
C7 C 0.38478(18) 0.56584(10) 0.53252(12) 0.0229(6) Uani 1 1 d . .
C8 C 0.38639(18) 0.48209(10) 0.47357(12) 0.0206(5) Uani 1 1 d . .
C9 C 0.3885(2) 0.44577(11) 0.52061(12) 0.0272(6) Uani 1 1 d . .
H9 H 0.3908 0.4590 0.5598 0.033 Uiso 1 1 calc R U
C10 C 0.3872(2) 0.39050(11) 0.50999(13) 0.0292(6) Uani 1 1 d . .
H10 H 0.3888 0.3662 0.5423 0.035 Uiso 1 1 calc R U
C11 C 0.38358(18) 0.36963(10) 0.45351(12) 0.0219(5) Uani 1 1 d . .
C12 C 0.38377(17) 0.40543(10) 0.40577(11) 0.0191(5) Uani 1 1 d . .
C13 C 0.38533(17) 0.46115(10) 0.41737(11) 0.0199(5) Uani 1 1 d . .
H13 H 0.3857 0.4856 0.3855 0.024 Uiso 1 1 calc R U
C14 C 0.38294(18) 0.38947(10) 0.34222(12) 0.0221(5) Uani 1 1 d . .
C15 C 0.38010(17) 0.31194(10) 0.27324(11) 0.0186(5) Uani 1 1 d . .
C16 C 0.36531(17) 0.25567(10) 0.26715(11) 0.0191(5) Uani 1 1 d . .
C17 C 0.36157(17) 0.22938(10) 0.21292(12) 0.0202(5) Uani 1 1 d . .
H17 H 0.3506 0.1914 0.2091 0.024 Uiso 1 1 calc R U
C18 C 0.37386(17) 0.25883(10) 0.16460(11) 0.0199(5) Uani 1 1 d . .
C19 C 0.39005(18) 0.31443(10) 0.17064(11) 0.0199(5) Uani 1 1 d . .
C20 C 0.39257(18) 0.34058(10) 0.22443(11) 0.0201(5) Uani 1 1 d . .
H20 H 0.4030 0.3786 0.2279 0.024 Uiso 1 1 calc R U
C21 C 0.44329(18) 0.39040(10) 0.12100(12) 0.0219(5) Uani 1 1 d . .
C22 C 0.42235(18) 0.42246(10) 0.06316(11) 0.0202(5) Uani 1 1 d . .
C23 C 0.39005(18) 0.40254(10) 0.00392(12) 0.0203(5) Uani 1 1 d . .
C24 C 0.36531(18) 0.43809(10) -0.04523(12) 0.0221(5) Uani 1 1 d . .
H24 H 0.3450 0.4242 -0.0855 0.027 Uiso 1 1 calc R U
C25 C 0.37017(18) 0.49406(10) -0.03566(11) 0.0200(5) Uani 1 1 d . .
C26 C 0.40457(17) 0.51499(10) 0.02350(11) 0.0192(5) Uani 1 1 d . .
C27 C 0.43051(18) 0.47770(10) 0.07053(12) 0.0203(5) Uani 1 1 d . .
H27 H 0.4557 0.4913 0.1106 0.024 Uiso 1 1 calc R U
C28 C 0.41366(18) 0.57314(10) 0.04350(11) 0.0210(5) Uani 1 1 d . .
C29 C 0.38902(17) 0.66792(9) 0.00853(11) 0.0185(5) Uani 1 1 d . .
C30 C 0.38245(17) 0.70150(10) -0.04120(11) 0.0189(5) Uani 1 1 d . .
C31 C 0.37299(18) 0.75728(10) -0.03567(11) 0.0210(5) Uani 1 1 d . .
H31 H 0.3686 0.7803 -0.0695 0.025 Uiso 1 1 calc R U
C32 C 0.36989(18) 0.77926(10) 0.01951(12) 0.0209(5) Uani 1 1 d . .
C33 C 0.37515(17) 0.74548(10) 0.06915(11) 0.0188(5) Uani 1 1 d . .
C34 C 0.38561(18) 0.69014(10) 0.06319(11) 0.0203(5) Uani 1 1 d . .
H34 H 0.3905 0.6671 0.0971 0.024 Uiso 1 1 calc R U
C35 C 0.37216(18) 0.74370(10) 0.17649(12) 0.0205(5) Uani 1 1 d . .
C36 C 0.36470(17) 0.77760(10) 0.22888(11) 0.0180(5) Uani 1 1 d . .
C37 C 0.35556(17) 0.83441(10) 0.22946(11) 0.0188(5) Uani 1 1 d . .
C38 C 0.34614(19) 0.85909(10) 0.28134(12) 0.0237(6) Uani 1 1 d . .
H38 H 0.3395 0.8974 0.2817 0.028 Uiso 1 1 calc R U
C39 C 0.34611(19) 0.82998(10) 0.33277(12) 0.0238(6) Uani 1 1 d . .
H39 H 0.3383 0.8481 0.3673 0.029 Uiso 1 1 calc R U
C40 C 0.35764(17) 0.77374(10) 0.33344(11) 0.0194(5) Uani 1 1 d . .
C41 C 0.36624(17) 0.74900(10) 0.28140(11) 0.0189(5) Uani 1 1 d . .
H41 H 0.3735 0.7107 0.2815 0.023 Uiso 1 1 calc R U
C42 C 0.35490(19) 0.75773(10) 0.43949(12) 0.0226(6) Uani 1 1 d . .
C43 C 0.40411(19) 0.78022(10) 0.66638(11) 0.0212(5) Uani 1 1 d . .
H43A H 0.3531 0.7981 0.6357 0.025 Uiso 1 1 calc R U
H43B H 0.4622 0.7963 0.6640 0.025 Uiso 1 1 calc R U
C44 C 0.39416(19) 0.78774(10) 0.72934(11) 0.0214(5) Uani 1 1 d . .
H44A H 0.4405 0.7652 0.7583 0.026 Uiso 1 1 calc R U
H44B H 0.3333 0.7744 0.7294 0.026 Uiso 1 1 calc R U
C45 C 0.40486(19) 0.84669(10) 0.75170(12) 0.0233(6) Uani 1 1 d . .
H45 H 0.4675 0.8591 0.7529 0.028 Uiso 1 1 calc R U
C46 C 0.3363(2) 0.88488(12) 0.70984(14) 0.0382(8) Uani 1 1 d . .
H46A H 0.3458 0.8850 0.6695 0.057 Uiso 1 1 calc R U
H46B H 0.3449 0.9216 0.7267 0.057 Uiso 1 1 calc R U
H46C H 0.2742 0.8726 0.7063 0.057 Uiso 1 1 calc R U
C47 C 0.3966(2) 0.85032(11) 0.81626(13) 0.0301(6) Uani 1 1 d . .
H47A H 0.3342 0.8412 0.8157 0.045 Uiso 1 1 calc R U
H47B H 0.4111 0.8873 0.8318 0.045 Uiso 1 1 calc R U
H47C H 0.4393 0.8248 0.8426 0.045 Uiso 1 1 calc R U
C48 C 0.3781(2) 0.27872(10) 0.49038(12) 0.0245(6) Uani 1 1 d . .
H48A H 0.3260 0.2880 0.5058 0.029 Uiso 1 1 calc R U
H48B H 0.4350 0.2818 0.5244 0.029 Uiso 1 1 calc R U
C49 C 0.3674(2) 0.22161(10) 0.46517(13) 0.0261(6) Uani 1 1 d . .
H49A H 0.4224 0.2119 0.4531 0.031 Uiso 1 1 calc R U
H49B H 0.3143 0.2204 0.4282 0.031 Uiso 1 1 calc R U
C50 C 0.3539(2) 0.17947(11) 0.51095(13) 0.0276(6) Uani 1 1 d . .
H50 H 0.3022 0.1918 0.5260 0.033 Uiso 1 1 calc R U
C51 C 0.3278(2) 0.12424(11) 0.47890(15) 0.0333(7) Uani 1 1 d . .
H51A H 0.2725 0.1284 0.4446 0.050 Uiso 1 1 calc R U
H51B H 0.3166 0.0979 0.5078 0.050 Uiso 1 1 calc R U
H51C H 0.3779 0.1114 0.4640 0.050 Uiso 1 1 calc R U
C52 C 0.4381(2) 0.17310(13) 0.56533(15) 0.0391(8) Uani 1 1 d . .
H52A H 0.4902 0.1626 0.5513 0.059 Uiso 1 1 calc R U
H52B H 0.4270 0.1450 0.5925 0.059 Uiso 1 1 calc R U
H52C H 0.4514 0.2076 0.5873 0.059 Uiso 1 1 calc R U
C53 C 0.3349(2) 0.17285(10) 0.31143(13) 0.0287(6) Uani 1 1 d . .
H53A H 0.2782 0.1671 0.2787 0.043 Uiso 1 1 calc R U
H53B H 0.3279 0.1589 0.3497 0.043 Uiso 1 1 calc R U
H53C H 0.3850 0.1537 0.3018 0.043 Uiso 1 1 calc R U
C54 C 0.3545(2) 0.18053(10) 0.10094(13) 0.0279(6) Uani 1 1 d . .
H54A H 0.3503 0.1706 0.0590 0.042 Uiso 1 1 calc R U
H54B H 0.2974 0.1711 0.1095 0.042 Uiso 1 1 calc R U
H54C H 0.4053 0.1609 0.1289 0.042 Uiso 1 1 calc R U
C55 C 0.36187(19) 0.32406(10) -0.06198(12) 0.0240(6) Uani 1 1 d . .
H55A H 0.4027 0.3378 -0.0849 0.029 Uiso 1 1 calc R U
H55B H 0.2981 0.3330 -0.0849 0.029 Uiso 1 1 calc R U
C56 C 0.3731(2) 0.26341(10) -0.05267(13) 0.0262(6) Uani 1 1 d . .
H56A H 0.3411 0.2519 -0.0231 0.031 Uiso 1 1 calc R U
H56B H 0.4388 0.2552 -0.0348 0.031 Uiso 1 1 calc R U
C57 C 0.3367(2) 0.23039(11) -0.11085(13) 0.0277(6) Uani 1 1 d . .
H57 H 0.2691 0.2358 -0.1257 0.033 Uiso 1 1 calc R U
C58 C 0.3542(3) 0.17048(13) -0.09749(18) 0.0552(10) Uani 1 1 d . .
H58A H 0.4201 0.1637 -0.0843 0.083 Uiso 1 1 calc R U
H58B H 0.3259 0.1494 -0.1343 0.083 Uiso 1 1 calc R U
H58C H 0.3280 0.1596 -0.0652 0.083 Uiso 1 1 calc R U
C59 C 0.3766(2) 0.24849(14) -0.16143(15) 0.0416(8) Uani 1 1 d . .
H59A H 0.3596 0.2863 -0.1722 0.062 Uiso 1 1 calc R U
H59B H 0.3524 0.2254 -0.1972 0.062 Uiso 1 1 calc R U
H59C H 0.4432 0.2453 -0.1473 0.062 Uiso 1 1 calc R U
C60 C 0.3062(2) 0.51050(11) -0.14357(12) 0.0299(6) Uani 1 1 d . .
H60A H 0.2582 0.4831 -0.1457 0.036 Uiso 1 1 calc R U
H60B H 0.3553 0.4935 -0.1572 0.036 Uiso 1 1 calc R U
C61 C 0.2667(2) 0.55836(12) -0.18355(13) 0.0324(7) Uani 1 1 d . .
H61A H 0.2496 0.5464 -0.2265 0.039 Uiso 1 1 calc R U
H61B H 0.3150 0.5862 -0.1783 0.039 Uiso 1 1 calc R U
C62 C 0.1834(2) 0.58477(12) -0.17152(14) 0.0337(7) Uani 1 1 d . .
H62 H 0.2020 0.5986 -0.1288 0.040 Uiso 1 1 calc R U
C63 C 0.1049(3) 0.54595(15) -0.1785(2) 0.0545(10) Uani 1 1 d . .
H63A H 0.0892 0.5293 -0.2189 0.082 Uiso 1 1 calc R U
H63B H 0.0520 0.5657 -0.1736 0.082 Uiso 1 1 calc R U
H63C H 0.1227 0.5176 -0.1474 0.082 Uiso 1 1 calc R U
C64 C 0.1523(3) 0.63293(15) -0.21384(19) 0.0584(11) Uani 1 1 d . .
H64A H 0.2031 0.6584 -0.2086 0.088 Uiso 1 1 calc R U
H64B H 0.1015 0.6512 -0.2041 0.088 Uiso 1 1 calc R U
H64C H 0.1322 0.6202 -0.2560 0.088 Uiso 1 1 calc R U
C65 C 0.3893(2) 0.70766(11) -0.14359(12) 0.0285(6) Uani 1 1 d . .
H65A H 0.3923 0.6840 -0.1772 0.043 Uiso 1 1 calc R U
H65B H 0.4442 0.7303 -0.1312 0.043 Uiso 1 1 calc R U
H65C H 0.3352 0.7309 -0.1569 0.043 Uiso 1 1 calc R U
C66 C 0.3578(3) 0.86969(11) -0.01966(15) 0.0456(9) Uani 1 1 d . .
H66A H 0.3067 0.8599 -0.0550 0.068 Uiso 1 1 calc R U
H66B H 0.4151 0.8671 -0.0303 0.068 Uiso 1 1 calc R U
H66C H 0.3496 0.9069 -0.0072 0.068 Uiso 1 1 calc R U
C67 C 0.3540(2) 0.92140(10) 0.18260(12) 0.0246(6) Uani 1 1 d . .
H67A H 0.4064 0.9338 0.2165 0.029 Uiso 1 1 calc R U
H67B H 0.2971 0.9336 0.1906 0.029 Uiso 1 1 calc R U
C68 C 0.3601(2) 0.94510(11) 0.12374(13) 0.0267(6) Uani 1 1 d . .
H68A H 0.3124 0.9286 0.0896 0.032 Uiso 1 1 calc R U
H68B H 0.4202 0.9360 0.1185 0.032 Uiso 1 1 calc R U
C69 C 0.3480(2) 1.00693(11) 0.12135(14) 0.0330(7) Uani 1 1 d . .
H69 H 0.2858 1.0150 0.1248 0.040 Uiso 1 1 calc R U
C70 C 0.4176(3) 1.03606(13) 0.17406(17) 0.0530(10) Uani 1 1 d . .
H70A H 0.4069 1.0259 0.2126 0.080 Uiso 1 1 calc R U
H70B H 0.4106 1.0754 0.1684 0.080 Uiso 1 1 calc R U
H70C H 0.4795 1.0255 0.1748 0.080 Uiso 1 1 calc R U
C71 C 0.3522(2) 1.02856(12) 0.06007(15) 0.0391(8) Uani 1 1 d . .
H71A H 0.4138 1.0233 0.0565 0.059 Uiso 1 1 calc R U
H71B H 0.3373 1.0673 0.0571 0.059 Uiso 1 1 calc R U
H71C H 0.3081 1.0089 0.0273 0.059 Uiso 1 1 calc R U
C72 C 0.3782(2) 0.53201(11) 0.21511(13) 0.0295(6) Uani 1 1 d . .
H72A H 0.3877 0.5096 0.2522 0.035 Uiso 1 1 calc R U
H72B H 0.4027 0.5117 0.1862 0.035 Uiso 1 1 calc R U
C73 C 0.2777(2) 0.54149(12) 0.18693(15) 0.0360(7) Uani 1 1 d . .
H73A H 0.2683 0.5659 0.1515 0.043 Uiso 1 1 calc R U
H73B H 0.2523 0.5595 0.2169 0.043 Uiso 1 1 calc R U
C74 C 0.2277(3) 0.48867(14) 0.16671(19) 0.0520(10) Uani 1 1 d . .
H74A H 0.2426 0.4630 0.2013 0.062 Uiso 1 1 calc R U
H74B H 0.2493 0.4726 0.1340 0.062 Uiso 1 1 calc R U
C75 C 0.1249(3) 0.49599(17) 0.14372(19) 0.0584(11) Uani 1 1 d . .
H75A H 0.1096 0.5204 0.1085 0.088 Uiso 1 1 calc R U
H75B H 0.1030 0.5116 0.1760 0.088 Uiso 1 1 calc R U
H75C H 0.0957 0.4607 0.1318 0.088 Uiso 1 1 calc R U
C76 C 0.5298(2) 0.57746(13) 0.24787(15) 0.0362(7) Uani 1 1 d . .
H76A H 0.5458 0.5588 0.2143 0.043 Uiso 1 1 calc R U
H76B H 0.5503 0.5543 0.2845 0.043 Uiso 1 1 calc R U
C77 C 0.5794(2) 0.63085(13) 0.26026(14) 0.0376(7) Uani 1 1 d . .
H77A H 0.5481 0.6569 0.2281 0.045 Uiso 1 1 calc R U
H77B H 0.6420 0.6256 0.2573 0.045 Uiso 1 1 calc R U
C78 C 0.5857(2) 0.65585(14) 0.32177(16) 0.0427(8) Uani 1 1 d . .
H78A H 0.5235 0.6596 0.3258 0.051 Uiso 1 1 calc R U
H78B H 0.6203 0.6311 0.3542 0.051 Uiso 1 1 calc R U
C79 C 0.6316(3) 0.71074(16) 0.3307(2) 0.0615(11) Uani 1 1 d . .
H79A H 0.5936 0.7367 0.3020 0.092 Uiso 1 1 calc R U
H79B H 0.6914 0.7079 0.3236 0.092 Uiso 1 1 calc R U
H79C H 0.6395 0.7232 0.3724 0.092 Uiso 1 1 calc R U
C80 C 0.6167(5) 0.08152(18) 0.4935(2) 0.104(2) Uani 1 1 d . .
H80A H 0.6714 0.1045 0.5102 0.125 Uiso 1 1 calc R U
H80B H 0.5797 0.0832 0.5222 0.125 Uiso 1 1 calc R U
C81 C 0.7825(3) 0.47437(15) 0.37021(18) 0.0489(9) Uani 1 1 d . .
H81A H 0.7543 0.4643 0.4023 0.059 Uiso 1 1 calc R U
H81B H 0.7607 0.4486 0.3361 0.059 Uiso 1 1 calc R U

loop_
_atom_site_aniso_label
_atom_site_aniso_U_11
_atom_site_aniso_U_22
_atom_site_aniso_U_33
_atom_site_aniso_U_23
_atom_site_aniso_U_13
_atom_site_aniso_U_12
Cl1 0.0603(5) 0.0230(3) 0.0269(4) -0.0037(3) 0.0202(3) -0.0003(3)
Cl2 0.0837(8) 0.0460(5) 0.0598(6) 0.0111(4) 0.0246(5) -0.0022(5)
Cl3 0.1140(11) 0.0569(6) 0.0950(9) 0.0099(6) 0.0451(8) 0.0370(7)
Cl4 0.0701(8) 0.0574(7) 0.1813(17) 0.0509(9) 0.0099(9) 0.0047(6)
Cl5 0.0480(7) 0.0630(8) 0.316(3) 0.0208(12) 0.0255(12) 0.0016(6)
O1 0.0698(16) 0.0191(10) 0.0245(10) 0.0010(8) 0.0188(10) 0.0063(10)
O2 0.0383(11) 0.0187(9) 0.0150(9) 0.0000(7) 0.0085(8) 0.0023(8)
O3 0.0840(18) 0.0194(10) 0.0312(12) 0.0026(9) 0.0332(12) 0.0013(10)
O4 0.0440(12) 0.0152(9) 0.0217(9) 0.0030(7) 0.0144(8) 0.0004(8)
O5 0.102(2) 0.0156(9) 0.0241(11) 0.0030(8) 0.0261(12) 0.0034(11)
O6 0.0391(11) 0.0149(8) 0.0224(10) 0.0026(7) 0.0107(8) -0.0047(8)
O7 0.0442(12) 0.0145(9) 0.0234(10) -0.0030(7) 0.0125(9) -0.0023(8)
O8 0.0357(11) 0.0236(9) 0.0209(10) 0.0041(8) 0.0038(8) -0.0058(8)
O9 0.0440(12) 0.0133(8) 0.0197(9) -0.0022(7) 0.0087(8) -0.0011(8)
O10 0.0381(11) 0.0157(8) 0.0151(9) 0.0013(7) 0.0024(8) -0.0009(8)
O11 0.0609(14) 0.0154(9) 0.0181(10) 0.0002(7) 0.0044(9) 0.0018(9)
O12 0.0464(12) 0.0168(8) 0.0157(9) 0.0015(7) 0.0127(8) 0.0000(8)
O13 0.0572(14) 0.0131(8) 0.0226(10) 0.0047(7) 0.0183(9) 0.0065(8)
O14 0.0696(15) 0.0142(9) 0.0266(10) 0.0037(8) 0.0262(10) 0.0078(9)
O15 0.0401(11) 0.0130(8) 0.0211(9) 0.0027(7) 0.0128(8) 0.0007(8)
O16 0.105(3) 0.102(3) 0.072(2) -0.004(2) 0.032(2) -0.023(2)
N1 0.0299(12) 0.0149(10) 0.0175(11) 0.0011(8) 0.0065(9) 0.0000(9)
N2 0.0293(12) 0.0148(10) 0.0182(11) 0.0020(8) 0.0091(9) 0.0005(9)
N3 0.0278(12) 0.0158(10) 0.0154(10) 0.0029(8) 0.0074(9) 0.0006(9)
N4 0.0359(13) 0.0150(10) 0.0166(11) 0.0006(8) 0.0080(9) -0.0007(9)
N5 0.0331(13) 0.0147(10) 0.0151(10) 0.0001(8) 0.0080(9) -0.0008(9)
N6 0.0301(12) 0.0138(10) 0.0196(11) 0.0008(8) 0.0098(9) 0.0018(9)
N7 0.0369(14) 0.0208(11) 0.0277(12) 0.0030(10) 0.0112(11) 0.0028(10)
C1 0.0259(14) 0.0198(12) 0.0179(12) -0.0009(10) 0.0082(10) 0.0012(10)
C2 0.0232(13) 0.0188(12) 0.0172(12) 0.0011(10) 0.0056(10) -0.0002(10)
C3 0.0265(14) 0.0175(12) 0.0191(13) -0.0006(10) 0.0075(10) 0.0018(10)
C4 0.0199(13) 0.0233(12) 0.0153(12) -0.0014(10) 0.0044(10) 0.0003(10)
C5 0.0254(14) 0.0191(12) 0.0194(13) 0.0033(10) 0.0075(10) 0.0020(10)
C6 0.0208(13) 0.0184(12) 0.0207(13) 0.0000(10) 0.0067(10) 0.0007(10)
C7 0.0270(14) 0.0201(12) 0.0241(14) 0.0010(11) 0.0116(11) -0.0007(10)
C8 0.0222(13) 0.0162(12) 0.0240(13) 0.0018(10) 0.0078(10) -0.0002(10)
C9 0.0444(17) 0.0207(13) 0.0185(13) 0.0015(11) 0.0126(12) 0.0006(12)
C10 0.0510(19) 0.0174(13) 0.0224(14) 0.0044(11) 0.0159(13) 0.0007(12)
C11 0.0262(14) 0.0162(12) 0.0238(13) 0.0036(10) 0.0083(11) 0.0018(10)
C12 0.0198(13) 0.0190(12) 0.0183(12) 0.0012(10) 0.0053(10) 0.0002(10)
C13 0.0216(13) 0.0192(12) 0.0189(12) 0.0041(10) 0.0058(10) 0.0019(10)
C14 0.0289(14) 0.0180(12) 0.0189(13) 0.0010(10) 0.0063(11) 0.0011(10)
C15 0.0188(12) 0.0174(11) 0.0188(12) -0.0014(10) 0.0044(10) 0.0002(10)
C16 0.0215(13) 0.0167(12) 0.0179(12) 0.0041(10) 0.0039(10) 0.0000(10)
C17 0.0227(13) 0.0129(11) 0.0243(13) 0.0000(10) 0.0056(10) -0.0013(10)
C18 0.0233(13) 0.0157(12) 0.0205(13) -0.0016(10) 0.0060(10) 0.0006(10)
C19 0.0242(13) 0.0150(11) 0.0202(13) 0.0023(10) 0.0060(10) 0.0000(10)
C20 0.0250(13) 0.0127(11) 0.0225(13) 0.0009(10) 0.0066(10) -0.0001(10)
C21 0.0294(14) 0.0152(11) 0.0236(13) -0.0001(10) 0.0116(11) 0.0020(10)
C22 0.0262(14) 0.0159(12) 0.0196(13) 0.0008(10) 0.0084(10) 0.0021(10)
C23 0.0262(14) 0.0131(11) 0.0223(13) -0.0012(10) 0.0083(11) -0.0009(10)
C24 0.0291(14) 0.0198(12) 0.0161(12) -0.0019(10) 0.0046(10) -0.0006(10)
C25 0.0258(14) 0.0156(11) 0.0189(12) 0.0031(10) 0.0070(10) -0.0005(10)
C26 0.0240(13) 0.0148(11) 0.0203(12) -0.0007(10) 0.0088(10) -0.0003(10)
C27 0.0258(14) 0.0179(12) 0.0184(12) -0.0006(10) 0.0084(10) -0.0003(10)
C28 0.0274(14) 0.0158(12) 0.0205(13) 0.0008(10) 0.0080(11) -0.0016(10)
C29 0.0224(13) 0.0127(11) 0.0201(12) 0.0018(9) 0.0058(10) 0.0000(9)
C30 0.0237(13) 0.0183(12) 0.0150(12) -0.0001(10) 0.0061(10) -0.0007(10)
C31 0.0278(14) 0.0179(12) 0.0180(12) 0.0032(10) 0.0078(10) 0.0014(10)
C32 0.0270(14) 0.0131(11) 0.0235(13) 0.0031(10) 0.0089(11) 0.0010(10)
C33 0.0221(13) 0.0191(12) 0.0164(12) -0.0004(10) 0.0075(10) 0.0014(10)
C34 0.0266(14) 0.0175(12) 0.0172(12) 0.0027(10) 0.0071(10) -0.0010(10)
C35 0.0266(14) 0.0167(12) 0.0207(13) 0.0003(10) 0.0107(11) 0.0020(10)
C36 0.0188(12) 0.0162(11) 0.0185(12) 0.0005(10) 0.0048(10) 0.0001(9)
C37 0.0217(13) 0.0173(12) 0.0165(12) 0.0034(10) 0.0042(10) -0.0004(10)
C38 0.0365(16) 0.0123(11) 0.0222(13) 0.0007(10) 0.0084(11) 0.0022(10)
C39 0.0342(15) 0.0192(12) 0.0179(13) -0.0022(10) 0.0072(11) 0.0034(11)
C40 0.0209(13) 0.0194(12) 0.0174(12) 0.0025(10) 0.0049(10) -0.0014(10)
C41 0.0228(13) 0.0139(11) 0.0200(13) 0.0003(10) 0.0064(10) 0.0018(9)
C42 0.0320(15) 0.0159(12) 0.0206(13) -0.0002(10) 0.0087(11) -0.0016(10)
C43 0.0281(14) 0.0171(12) 0.0179(12) -0.0007(10) 0.0060(10) 0.0010(10)
C44 0.0292(14) 0.0183(12) 0.0173(12) -0.0006(10) 0.0075(10) -0.0001(10)
C45 0.0275(14) 0.0229(13) 0.0207(13) -0.0020(10) 0.0089(11) -0.0023(11)
C46 0.059(2) 0.0266(15) 0.0283(16) 0.0020(12) 0.0119(15) 0.0112(14)
C47 0.0403(17) 0.0259(14) 0.0250(14) -0.0068(11) 0.0107(13) -0.0043(12)
C48 0.0346(15) 0.0178(12) 0.0237(14) 0.0062(10) 0.0126(12) 0.0011(11)
C49 0.0311(15) 0.0203(13) 0.0287(15) 0.0032(11) 0.0114(12) 0.0020(11)
C50 0.0295(15) 0.0221(13) 0.0340(16) 0.0038(12) 0.0135(12) -0.0002(11)
C51 0.0390(17) 0.0198(13) 0.0439(18) 0.0045(12) 0.0165(14) -0.0027(12)
C52 0.0405(18) 0.0322(16) 0.0396(18) 0.0119(14) 0.0038(14) 0.0016(14)
C53 0.0414(17) 0.0170(12) 0.0287(15) 0.0045(11) 0.0116(13) -0.0057(12)
C54 0.0397(17) 0.0161(12) 0.0290(15) -0.0051(11) 0.0117(13) -0.0020(11)
C55 0.0323(15) 0.0178(12) 0.0203(13) -0.0043(10) 0.0054(11) -0.0011(11)
C56 0.0321(15) 0.0184(13) 0.0261(14) -0.0031(11) 0.0055(12) 0.0025(11)
C57 0.0295(15) 0.0216(13) 0.0292(15) -0.0088(11) 0.0043(12) -0.0021(11)
C58 0.083(3) 0.0208(15) 0.053(2) -0.0126(15) 0.006(2) -0.0004(16)
C59 0.0451(19) 0.0476(19) 0.0347(17) -0.0163(15) 0.0158(15) -0.0058(15)
C60 0.0410(17) 0.0266(14) 0.0181(13) -0.0027(11) 0.0024(12) 0.0009(12)
C61 0.0441(18) 0.0310(15) 0.0186(13) 0.0057(12) 0.0036(12) -0.0013(13)
C62 0.0402(18) 0.0283(15) 0.0273(15) 0.0046(12) 0.0015(13) 0.0026(13)
C63 0.042(2) 0.048(2) 0.072(3) 0.0042(19) 0.0137(19) -0.0022(17)
C64 0.058(2) 0.041(2) 0.065(3) 0.0185(19) 0.002(2) 0.0095(18)
C65 0.0486(18) 0.0207(13) 0.0185(13) 0.0058(11) 0.0135(12) 0.0030(12)
C66 0.096(3) 0.0148(13) 0.0334(17) 0.0086(12) 0.0306(18) 0.0083(15)
C67 0.0334(15) 0.0129(11) 0.0260(14) 0.0013(10) 0.0065(12) -0.0010(10)
C68 0.0310(15) 0.0206(13) 0.0276(14) 0.0045(11) 0.0074(12) -0.0005(11)
C69 0.0381(17) 0.0205(13) 0.0367(17) 0.0059(12) 0.0052(13) -0.0009(12)
C70 0.065(2) 0.0269(16) 0.050(2) 0.0127(15) -0.0091(18) -0.0161(16)
C71 0.0418(18) 0.0286(15) 0.0425(18) 0.0169(14) 0.0053(15) 0.0006(13)
C72 0.0431(17) 0.0192(13) 0.0297(15) -0.0022(11) 0.0160(13) -0.0016(12)
C73 0.0448(19) 0.0267(15) 0.0355(17) 0.0023(13) 0.0103(14) 0.0006(13)
C74 0.050(2) 0.0356(18) 0.063(2) 0.0099(17) 0.0046(18) -0.0092(16)
C75 0.051(2) 0.061(2) 0.057(2) 0.018(2) 0.0065(19) -0.0134(19)
C76 0.0381(18) 0.0369(16) 0.0330(16) -0.0039(13) 0.0095(13) 0.0065(14)
C77 0.0370(18) 0.0411(17) 0.0347(17) 0.0046(14) 0.0107(14) -0.0001(14)
C78 0.0417(19) 0.0436(19) 0.0420(19) -0.0047(15) 0.0111(15) 0.0004(15)
C79 0.057(3) 0.053(2) 0.075(3) -0.021(2) 0.021(2) -0.0120(19)
C80 0.197(7) 0.037(2) 0.064(3) -0.007(2) 0.015(4) 0.032(3)
C81 0.048(2) 0.046(2) 0.057(2) 0.0121(17) 0.0226(18) -0.0042(16)

loop_
_atom_type_symbol
_atom_type_description
_atom_type_scat_dispersion_real
_atom_type_scat_dispersion_imag
_atom_type_scat_source
C C 0.0033 0.0016 'International Tables Vol C Tables 4.2.6.8 and 6.1.1.4'
H H 0.0000 0.0000 'International Tables Vol C Tables 4.2.6.8 and 6.1.1.4'
Cl Cl 0.1484 0.1585 'International Tables Vol C Tables 4.2.6.8 and 6.1.1.4'
N N 0.0061 0.0033 'International Tables Vol C Tables 4.2.6.8 and 6.1.1.4'
O O 0.0106 0.0060 'International Tables Vol C Tables 4.2.6.8 and 6.1.1.4'

loop_
_geom_angle_atom_site_label_1
_geom_angle_atom_site_label_2
_geom_angle_atom_site_label_3
_geom_angle
C4 O2 C43 118.34(19)
C11 O4 C48 118.0(2)
C16 O6 C53 116.7(2)
C18 O7 C54 117.2(2)
C23 O9 C55 119.56(19)
C25 O10 C60 119.19(19)
C30 O12 C65 117.71(19)
C32 O13 C66 117.6(2)
C37 O15 C67 117.13(19)
H16A O16 H16B 109.5
C40 N1 H1 116.7
C42 N1 H1 116.7
C42 N1 C40 126.7(2)
C7 N2 H2 117.4
C7 N2 C8 125.3(2)
C8 N2 H2 117.4
C14 N3 H3 116.3
C14 N3 C15 127.4(2)
C15 N3 H3 116.3
C19 N4 H4 117.5
C21 N4 H4 117.5
C21 N4 C19 125.1(2)
C28 N5 H5 117.0
C28 N5 C29 126.1(2)
C29 N5 H5 117.0
C33 N6 H6 116.5
C35 N6 H6 116.5
C35 N6 C33 127.1(2)
H7A N7 H7B 107.7
C72 N7 H7A 108.9
C72 N7 H7B 108.9
C72 N7 C76 113.2(2)
C76 N7 H7A 108.9
C76 N7 H7B 108.9
C2 C1 H1A 120.4
C2 C1 C6 119.2(2)
C6 C1 H1A 120.4
C1 C2 C3 120.5(2)
C1 C2 C42 125.3(2)
C3 C2 C42 114.2(2)
C2 C3 H3A 120.2
C4 C3 C2 119.6(2)
C4 C3 H3A 120.2
O2 C4 C3 124.6(2)
O2 C4 C5 115.4(2)
C3 C4 C5 120.0(2)
C4 C5 H5A 119.6
C6 C5 C4 120.7(2)
C6 C5 H5A 119.6
C1 C6 C7 125.4(2)
C5 C6 C1 119.9(2)
C5 C6 C7 114.6(2)
O3 C7 N2 122.6(2)
O3 C7 C6 118.1(2)
N2 C7 C6 119.3(2)
C9 C8 N2 123.0(2)
C13 C8 N2 118.7(2)
C13 C8 C9 118.3(2)
C8 C9 H9 120.1
C10 C9 C8 119.9(2)
C10 C9 H9 120.1
C9 C10 H10 119.1
C9 C10 C11 121.8(2)
C11 C10 H10 119.1
O4 C11 C10 122.4(2)
O4 C11 C12 118.2(2)
C10 C11 C12 119.3(2)
C11 C12 C14 126.1(2)
C13 C12 C11 118.1(2)
C13 C12 C14 115.8(2)
C8 C13 C12 122.6(2)
C8 C13 H13 118.7
C12 C13 H13 118.7
O5 C14 N3 123.0(2)
O5 C14 C12 119.3(2)
N3 C14 C12 117.7(2)
C16 C15 N3 117.5(2)
C20 C15 N3 123.9(2)
C20 C15 C16 118.6(2)
O6 C16 C15 115.5(2)
O6 C16 C17 123.7(2)
C17 C16 C15 120.8(2)
C16 C17 H17 120.2
C18 C17 C16 119.7(2)
C18 C17 H17 120.2
O7 C18 C17 124.8(2)
O7 C18 C19 115.3(2)
C17 C18 C19 119.8(2)
C18 C19 N4 118.1(2)
C20 C19 N4 121.4(2)
C20 C19 C18 120.3(2)
C15 C20 H20 119.6
C19 C20 C15 120.8(2)
C19 C20 H20 119.6
O8 C21 N4 123.5(2)
O8 C21 C22 119.6(2)
N4 C21 C22 116.6(2)
C23 C22 C21 127.1(2)
C27 C22 C21 115.1(2)
C27 C22 C23 117.6(2)
O9 C23 C22 116.4(2)
O9 C23 C24 123.2(2)
C24 C23 C22 120.4(2)
C23 C24 H24 119.8
C23 C24 C25 120.3(2)
C25 C24 H24 119.8
O10 C25 C24 122.4(2)
O10 C25 C26 117.4(2)
C24 C25 C26 120.2(2)
C25 C26 C28 128.5(2)
C27 C26 C25 116.9(2)
C27 C26 C28 114.5(2)
C22 C27 C26 124.5(2)
C22 C27 H27 117.8
C26 C27 H27 117.8
O11 C28 N5 123.2(2)
O11 C28 C26 119.6(2)
N5 C28 C26 117.2(2)
C30 C29 N5 117.5(2)
C34 C29 N5 122.6(2)
C34 C29 C30 119.9(2)
O12 C30 C29 115.1(2)
O12 C30 C31 125.1(2)
C29 C30 C31 119.8(2)
C30 C31 H31 120.0
C30 C31 C32 120.0(2)
C32 C31 H31 120.0
O13 C32 C31 124.1(2)
O13 C32 C33 115.7(2)
C31 C32 C33 120.3(2)
C32 C33 N6 118.2(2)
C34 C33 N6 122.6(2)
C34 C33 C32 119.1(2)
C29 C34 H34 119.5
C33 C34 C29 121.0(2)
C33 C34 H34 119.5
O14 C35 N6 122.8(2)
O14 C35 C36 119.4(2)
N6 C35 C36 117.8(2)
C37 C36 C35 126.4(2)
C41 C36 C35 115.4(2)
C41 C36 C37 118.1(2)
O15 C37 C36 118.8(2)
O15 C37 C38 122.4(2)
C38 C37 C36 118.8(2)
C37 C38 H38 118.8
C39 C38 C37 122.4(2)
C39 C38 H38 118.8
C38 C39 H39 120.2
C38 C39 C40 119.5(2)
C40 C39 H39 120.2
C39 C40 N1 123.6(2)
C41 C40 N1 118.3(2)
C41 C40 C39 118.1(2)
C36 C41 H41 118.5
C40 C41 C36 123.1(2)
C40 C41 H41 118.5
O1 C42 N1 122.5(2)
O1 C42 C2 119.6(2)
N1 C42 C2 117.9(2)
O2 C43 H43A 110.3
O2 C43 H43B 110.3
O2 C43 C44 106.9(2)
H43A C43 H43B 108.6
C44 C43 H43A 110.3
C44 C43 H43B 110.3
C43 C44 H44A 108.8
C43 C44 H44B 108.8
C43 C44 C45 114.0(2)
H44A C44 H44B 107.6
C45 C44 H44A 108.8
C45 C44 H44B 108.8
C44 C45 H45 107.9
C46 C45 C44 112.8(2)
C46 C45 H45 107.9
C46 C45 C47 109.8(2)
C47 C45 C44 110.5(2)
C47 C45 H45 107.9
C45 C46 H46A 109.5
C45 C46 H46B 109.5
C45 C46 H46C 109.5
H46A C46 H46B 109.5
H46A C46 H46C 109.5
H46B C46 H46C 109.5
C45 C47 H47A 109.5
C45 C47 H47B 109.5
C45 C47 H47C 109.5
H47A C47 H47B 109.5
H47A C47 H47C 109.5
H47B C47 H47C 109.5
O4 C48 H48A 110.1
O4 C48 H48B 110.1
O4 C48 C49 107.8(2)
H48A C48 H48B 108.5
C49 C48 H48A 110.1
C49 C48 H48B 110.1
C48 C49 H49A 109.0
C48 C49 H49B 109.0
C48 C49 C50 112.8(2)
H49A C49 H49B 107.8
C50 C49 H49A 109.0
C50 C49 H49B 109.0
C49 C50 H50 108.2
C49 C50 C51 109.7(2)
C51 C50 H50 108.2
C52 C50 C49 112.4(2)
C52 C50 H50 108.2
C52 C50 C51 109.9(2)
C50 C51 H51A 109.5
C50 C51 H51B 109.5
C50 C51 H51C 109.5
H51A C51 H51B 109.5
H51A C51 H51C 109.5
H51B C51 H51C 109.5
C50 C52 H52A 109.5
C50 C52 H52B 109.5
C50 C52 H52C 109.5
H52A C52 H52B 109.5
H52A C52 H52C 109.5
H52B C52 H52C 109.5
O6 C53 H53A 109.5
O6 C53 H53B 109.5
O6 C53 H53C 109.5
H53A C53 H53B 109.5
H53A C53 H53C 109.5
H53B C53 H53C 109.5
O7 C54 H54A 109.5
O7 C54 H54B 109.5
O7 C54 H54C 109.5
H54A C54 H54B 109.5
H54A C54 H54C 109.5
H54B C54 H54C 109.5
O9 C55 H55A 110.5
O9 C55 H55B 110.5
O9 C55 C56 106.2(2)
H55A C55 H55B 108.7
C56 C55 H55A 110.5
C56 C55 H55B 110.5
C55 C56 H56A 108.8
C55 C56 H56B 108.8
C55 C56 C57 113.9(2)
H56A C56 H56B 107.7
C57 C56 H56A 108.8
C57 C56 H56B 108.8
C56 C57 H57 107.7
C56 C57 C59 112.7(2)
C58 C57 C56 110.1(2)
C58 C57 H57 107.7
C58 C57 C59 110.6(3)
C59 C57 H57 107.7
C57 C58 H58A 109.5
C57 C58 H58B 109.5
C57 C58 H58C 109.5
H58A C58 H58B 109.5
H58A C58 H58C 109.5
H58B C58 H58C 109.5
C57 C59 H59A 109.5
C57 C59 H59B 109.5
C57 C59 H59C 109.5
H59A C59 H59B 109.5
H59A C59 H59C 109.5
H59B C59 H59C 109.5
O10 C60 H60A 110.2
O10 C60 H60B 110.2
O10 C60 C61 107.6(2)
H60A C60 H60B 108.5
C61 C60 H60A 110.2
C61 C60 H60B 110.2
C60 C61 H61A 108.4
C60 C61 H61B 108.4
C60 C61 C62 115.4(3)
H61A C61 H61B 107.5
C62 C61 H61A 108.4
C62 C61 H61B 108.4
C61 C62 H62 108.0
C63 C62 C61 113.1(3)
C63 C62 H62 108.0
C63 C62 C64 109.7(3)
C64 C62 C61 109.8(3)
C64 C62 H62 108.0
C62 C63 H63A 109.5
C62 C63 H63B 109.5
C62 C63 H63C 109.5
H63A C63 H63B 109.5
H63A C63 H63C 109.5
H63B C63 H63C 109.5
C62 C64 H64A 109.5
C62 C64 H64B 109.5
C62 C64 H64C 109.5
H64A C64 H64B 109.5
H64A C64 H64C 109.5
H64B C64 H64C 109.5
O12 C65 H65A 109.5
O12 C65 H65B 109.5
O12 C65 H65C 109.5
H65A C65 H65B 109.5
H65A C65 H65C 109.5
H65B C65 H65C 109.5
O13 C66 H66A 109.5
O13 C66 H66B 109.5
O13 C66 H66C 109.5
H66A C66 H66B 109.5
H66A C66 H66C 109.5
H66B C66 H66C 109.5
O15 C67 H67A 109.9
O15 C67 H67B 109.9
O15 C67 C68 108.9(2)
H67A C67 H67B 108.3
C68 C67 H67A 109.9
C68 C67 H67B 109.9
C67 C68 H68A 109.1
C67 C68 H68B 109.1
C67 C68 C69 112.3(2)
H68A C68 H68B 107.9
C69 C68 H68A 109.1
C69 C68 H68B 109.1
C68 C69 H69 107.6
C68 C69 C70 112.8(2)
C70 C69 H69 107.6
C71 C69 C68 110.1(3)
C71 C69 H69 107.6
C71 C69 C70 111.0(3)
C69 C70 H70A 109.5
C69 C70 H70B 109.5
C69 C70 H70C 109.5
H70A C70 H70B 109.5
H70A C70 H70C 109.5
H70B C70 H70C 109.5
C69 C71 H71A 109.5
C69 C71 H71B 109.5
C69 C71 H71C 109.5
H71A C71 H71B 109.5
H71A C71 H71C 109.5
H71B C71 H71C 109.5
N7 C72 H72A 109.3
N7 C72 H72B 109.3
N7 C72 C73 111.5(2)
H72A C72 H72B 108.0
C73 C72 H72A 109.3
C73 C72 H72B 109.3
C72 C73 H73A 109.4
C72 C73 H73B 109.4
C72 C73 C74 111.1(3)
H73A C73 H73B 108.0
C74 C73 H73A 109.4
C74 C73 H73B 109.4
C73 C74 H74A 109.1
C73 C74 H74B 109.1
C73 C74 C75 112.6(3)
H74A C74 H74B 107.8
C75 C74 H74A 109.1
C75 C74 H74B 109.1
C74 C75 H75A 109.5
C74 C75 H75B 109.5
C74 C75 H75C 109.5
H75A C75 H75B 109.5
H75A C75 H75C 109.5
H75B C75 H75C 109.5
N7 C76 H76A 109.1
N7 C76 H76B 109.1
N7 C76 C77 112.4(2)
H76A C76 H76B 107.9
C77 C76 H76A 109.1
C77 C76 H76B 109.1
C76 C77 H77A 108.5
C76 C77 H77B 108.5
C76 C77 C78 115.0(3)
H77A C77 H77B 107.5
C78 C77 H77A 108.5
C78 C77 H77B 108.5
C77 C78 H78A 109.0
C77 C78 H78B 109.0
H78A C78 H78B 107.8
C79 C78 C77 113.0(3)
C79 C78 H78A 109.0
C79 C78 H78B 109.0
C78 C79 H79A 109.5
C78 C79 H79B 109.5
C78 C79 H79C 109.5
H79A C79 H79B 109.5
H79A C79 H79C 109.5
H79B C79 H79C 109.5
Cl2 C80 H80A 108.6
Cl2 C80 H80B 108.6
Cl3 C80 Cl2 114.5(3)
Cl3 C80 H80A 108.6
Cl3 C80 H80B 108.6
H80A C80 H80B 107.6
Cl4 C81 H81A 109.7
Cl4 C81 H81B 109.7
Cl5 C81 Cl4 109.7(2)
Cl5 C81 H81A 109.7
Cl5 C81 H81B 109.7
H81A C81 H81B 108.2

loop_
_geom_bond_atom_site_label_1
_geom_bond_atom_site_label_2
_geom_bond_distance
Cl2 C80 1.743(5)
Cl3 C80 1.701(4)
Cl4 C81 1.743(4)
Cl5 C81 1.712(4)
O1 C42 1.227(3)
O2 C4 1.370(3)
O2 C43 1.433(3)
O3 C7 1.226(3)
O4 C11 1.373(3)
O4 C48 1.435(3)
O5 C14 1.220(3)
O6 C16 1.372(3)
O6 C53 1.434(3)
O7 C18 1.371(3)
O7 C54 1.428(3)
O8 C21 1.231(3)
O9 C23 1.360(3)
O9 C55 1.438(3)
O10 C25 1.360(3)
O10 C60 1.448(3)
O11 C28 1.229(3)
O12 C30 1.368(3)
O12 C65 1.428(3)
O13 C32 1.370(3)
O13 C66 1.426(3)
O14 C35 1.234(3)
O15 C37 1.369(3)
O15 C67 1.441(3)
O16 H16A 0.8702
O16 H16B 0.8699
N1 H1 0.8800
N1 C40 1.415(3)
N1 C42 1.365(3)
N2 H2 0.8800
N2 C7 1.358(3)
N2 C8 1.428(3)
N3 H3 0.8800
N3 C14 1.354(3)
N3 C15 1.409(3)
N4 H4 0.8800
N4 C19 1.416(3)
N4 C21 1.351(3)
N5 H5 0.8800
N5 C28 1.351(3)
N5 C29 1.414(3)
N6 H6 0.8800
N6 C33 1.415(3)
N6 C35 1.359(3)
N7 H7A 0.9900
N7 H7B 0.9900
N7 C72 1.490(3)
N7 C76 1.490(4)
C1 H1A 0.9500
C1 C2 1.392(3)
C1 C6 1.402(4)
C2 C3 1.400(3)
C2 C42 1.505(3)
C3 H3A 0.9500
C3 C4 1.386(4)
C4 C5 1.386(3)
C5 H5A 0.9500
C5 C6 1.382(4)
C6 C7 1.511(3)
C8 C9 1.398(4)
C8 C13 1.388(4)
C9 H9 0.9500
C9 C10 1.383(4)
C10 H10 0.9500
C10 C11 1.384(4)
C11 C12 1.410(4)
C12 C13 1.398(3)
C12 C14 1.511(3)
C13 H13 0.9500
C15 C16 1.406(3)
C15 C20 1.387(4)
C16 C17 1.392(4)
C17 H17 0.9500
C17 C18 1.386(4)
C18 C19 1.393(3)
C19 C20 1.386(4)
C20 H20 0.9500
C21 C22 1.500(3)
C22 C23 1.396(4)
C22 C27 1.374(3)
C23 C24 1.393(4)
C24 H24 0.9500
C24 C25 1.396(3)
C25 C26 1.406(4)
C26 C27 1.386(3)
C26 C28 1.500(3)
C27 H27 0.9500
C29 C30 1.392(3)
C29 C34 1.387(4)
C30 C31 1.393(3)
C31 H31 0.9500
C31 C32 1.394(4)
C32 C33 1.397(3)
C33 C34 1.385(3)
C34 H34 0.9500
C35 C36 1.499(3)
C36 C37 1.408(3)
C36 C41 1.393(3)
C37 C38 1.385(4)
C38 H38 0.9500
C38 C39 1.384(4)
C39 H39 0.9500
C39 C40 1.397(3)
C40 C41 1.384(4)
C41 H41 0.9500
C43 H43A 0.9900
C43 H43B 0.9900
C43 C44 1.512(3)
C44 H44A 0.9900
C44 H44B 0.9900
C44 C45 1.535(3)
C45 H45 1.0000
C45 C46 1.525(4)
C45 C47 1.530(4)
C46 H46A 0.9800
C46 H46B 0.9800
C46 H46C 0.9800
C47 H47A 0.9800
C47 H47B 0.9800
C47 H47C 0.9800
C48 H48A 0.9900
C48 H48B 0.9900
C48 C49 1.514(4)
C49 H49A 0.9900
C49 H49B 0.9900
C49 C50 1.536(4)
C50 H50 1.0000
C50 C51 1.544(4)
C50 C52 1.520(4)
C51 H51A 0.9800
C51 H51B 0.9800
C51 H51C 0.9800
C52 H52A 0.9800
C52 H52B 0.9800
C52 H52C 0.9800
C53 H53A 0.9800
C53 H53B 0.9800
C53 H53C 0.9800
C54 H54A 0.9800
C54 H54B 0.9800
C54 H54C 0.9800
C55 H55A 0.9900
C55 H55B 0.9900
C55 C56 1.513(3)
C56 H56A 0.9900
C56 H56B 0.9900
C56 C57 1.526(4)
C57 H57 1.0000
C57 C58 1.517(4)
C57 C59 1.531(4)
C58 H58A 0.9800
C58 H58B 0.9800
C58 H58C 0.9800
C59 H59A 0.9800
C59 H59B 0.9800
C59 H59C 0.9800
C60 H60A 0.9900
C60 H60B 0.9900
C60 C61 1.509(4)
C61 H61A 0.9900
C61 H61B 0.9900
C61 C62 1.530(4)
C62 H62 1.0000
C62 C63 1.508(5)
C62 C64 1.521(4)
C63 H63A 0.9800
C63 H63B 0.9800
C63 H63C 0.9800
C64 H64A 0.9800
C64 H64B 0.9800
C64 H64C 0.9800
C65 H65A 0.9800
C65 H65B 0.9800
C65 H65C 0.9800
C66 H66A 0.9800
C66 H66B 0.9800
C66 H66C 0.9800
C67 H67A 0.9900
C67 H67B 0.9900
C67 C68 1.503(4)
C68 H68A 0.9900
C68 H68B 0.9900
C68 C69 1.535(4)
C69 H69 1.0000
C69 C70 1.538(4)
C69 C71 1.526(4)
C70 H70A 0.9800
C70 H70B 0.9800
C70 H70C 0.9800
C71 H71A 0.9800
C71 H71B 0.9800
C71 H71C 0.9800
C72 H72A 0.9900
C72 H72B 0.9900
C72 C73 1.505(4)
C73 H73A 0.9900
C73 H73B 0.9900
C73 C74 1.513(4)
C74 H74A 0.9900
C74 H74B 0.9900
C74 C75 1.519(5)
C75 H75A 0.9800
C75 H75B 0.9800
C75 H75C 0.9800
C76 H76A 0.9900
C76 H76B 0.9900
C76 C77 1.505(4)
C77 H77A 0.9900
C77 H77B 0.9900
C77 C78 1.520(5)
C78 H78A 0.9900
C78 H78B 0.9900
C78 C79 1.511(5)
C79 H79A 0.9800
C79 H79B 0.9800
C79 H79C 0.9800
C80 H80A 0.9900
C80 H80B 0.9900
C81 H81A 0.9900
C81 H81B 0.9900

loop_
_geom_torsion_atom_site_label_1
_geom_torsion_atom_site_label_2
_geom_torsion_atom_site_label_3
_geom_torsion_atom_site_label_4
_geom_torsion
O2 C4 C5 C6 179.9(2)
O2 C43 C44 C45 173.3(2)
O4 C11 C12 C13 179.3(2)
O4 C11 C12 C14 -1.1(4)
O4 C48 C49 C50 -174.3(2)
O6 C16 C17 C18 -179.3(2)
O7 C18 C19 N4 2.8(3)
O7 C18 C19 C20 178.0(2)
O8 C21 C22 C23 158.8(3)
O8 C21 C22 C27 -25.9(4)
O9 C23 C24 C25 178.8(2)
O9 C55 C56 C57 170.7(2)
O10 C25 C26 C27 178.3(2)
O10 C25 C26 C28 1.2(4)
O10 C60 C61 C62 -66.0(3)
O12 C30 C31 C32 178.0(2)
O13 C32 C33 N6 0.6(4)
O13 C32 C33 C34 -179.2(2)
O14 C35 C36 C37 -179.9(3)
O14 C35 C36 C41 -0.5(4)
O15 C37 C38 C39 179.3(3)
O15 C67 C68 C69 173.0(2)
N1 C40 C41 C36 -178.4(2)
N2 C8 C9 C10 179.2(3)
N2 C8 C13 C12 -179.0(2)
N3 C15 C16 O6 -1.2(3)
N3 C15 C16 C17 178.6(2)
N3 C15 C20 C19 -179.4(2)
N4 C19 C20 C15 175.8(2)
N4 C21 C22 C23 -27.0(4)
N4 C21 C22 C27 148.3(2)
N5 C29 C30 O12 -1.8(3)
N5 C29 C30 C31 176.5(2)
N5 C29 C34 C33 -175.6(2)
N6 C33 C34 C29 178.9(2)
N6 C35 C36 C37 -0.2(4)
N6 C35 C36 C41 179.2(2)
N7 C72 C73 C74 176.1(3)
N7 C76 C77 C78 77.0(3)
C1 C2 C3 C4 -0.7(4)
C1 C2 C42 O1 165.9(3)
C1 C2 C42 N1 -15.4(4)
C1 C6 C7 O3 -171.0(3)
C1 C6 C7 N2 9.0(4)
C2 C1 C6 C5 -0.9(4)
C2 C1 C6 C7 177.3(2)
C2 C3 C4 O2 -179.0(2)
C2 C3 C4 C5 -1.0(4)
C3 C2 C42 O1 -11.7(4)
C3 C2 C42 N1 166.9(2)
C3 C4 C5 C6 1.8(4)
C4 O2 C43 C44 167.8(2)
C4 C5 C6 C1 -0.8(4)
C4 C5 C6 C7 -179.2(2)
C5 C6 C7 O3 7.3(4)
C5 C6 C7 N2 -172.8(2)
C6 C1 C2 C3 1.7(4)
C6 C1 C2 C42 -175.9(2)
C7 N2 C8 C9 -2.7(4)
C7 N2 C8 C13 178.0(2)
C8 N2 C7 O3 0.1(4)
C8 N2 C7 C6 -179.9(2)
C8 C9 C10 C11 -0.2(5)
C9 C8 C13 C12 1.8(4)
C9 C10 C11 O4 -179.1(3)
C9 C10 C11 C12 1.8(4)
C10 C11 C12 C13 -1.6(4)
C10 C11 C12 C14 178.1(3)
C11 O4 C48 C49 175.2(2)
C11 C12 C13 C8 -0.2(4)
C11 C12 C14 O5 -179.5(3)
C11 C12 C14 N3 0.7(4)
C13 C8 C9 C10 -1.6(4)
C13 C12 C14 O5 0.2(4)
C13 C12 C14 N3 -179.7(2)
C14 N3 C15 C16 -171.4(2)
C14 N3 C15 C20 8.4(4)
C14 C12 C13 C8 -179.9(2)
C15 N3 C14 O5 0.3(4)
C15 N3 C14 C12 -179.8(2)
C15 C16 C17 C18 0.9(4)
C16 C15 C20 C19 0.3(4)
C16 C17 C18 O7 -178.8(2)
C16 C17 C18 C19 0.1(4)
C17 C18 C19 N4 -176.2(2)
C17 C18 C19 C20 -1.0(4)
C18 C19 C20 C15 0.7(4)
C19 N4 C21 O8 9.7(4)
C19 N4 C21 C22 -164.3(2)
C20 C15 C16 O6 179.0(2)
C20 C15 C16 C17 -1.2(4)
C21 N4 C19 C18 -154.2(3)
C21 N4 C19 C20 30.6(4)
C21 C22 C23 O9 -6.9(4)
C21 C22 C23 C24 173.7(3)
C21 C22 C27 C26 -172.3(2)
C22 C23 C24 C25 -1.8(4)
C23 O9 C55 C56 173.7(2)
C23 C22 C27 C26 3.4(4)
C23 C24 C25 O10 -176.5(2)
C23 C24 C25 C26 3.3(4)
C24 C25 C26 C27 -1.5(4)
C24 C25 C26 C28 -178.6(3)
C25 O10 C60 C61 170.8(2)
C25 C26 C27 C22 -1.9(4)
C25 C26 C28 O11 174.6(3)
C25 C26 C28 N5 -5.8(4)
C27 C22 C23 O9 177.9(2)
C27 C22 C23 C24 -1.5(4)
C27 C26 C28 O11 -2.6(4)
C27 C26 C28 N5 177.0(2)
C28 N5 C29 C30 169.3(2)
C28 N5 C29 C34 -14.6(4)
C28 C26 C27 C22 175.6(2)
C29 N5 C28 O11 -6.9(4)
C29 N5 C28 C26 173.5(2)
C29 C30 C31 C32 -0.2(4)
C30 C29 C34 C33 0.4(4)
C30 C31 C32 O13 180.0(2)
C30 C31 C32 C33 -0.8(4)
C31 C32 C33 N6 -178.7(2)
C31 C32 C33 C34 1.5(4)
C32 C33 C34 C29 -1.3(4)
C33 N6 C35 O14 0.1(4)
C33 N6 C35 C36 -179.6(2)
C34 C29 C30 O12 -178.0(2)
C34 C29 C30 C31 0.3(4)
C35 N6 C33 C32 178.9(2)
C35 N6 C33 C34 -1.3(4)
C35 C36 C37 O15 -1.2(4)
C35 C36 C37 C38 177.6(2)
C35 C36 C41 C40 -178.2(2)
C36 C37 C38 C39 0.5(4)
C37 O15 C67 C68 175.8(2)
C37 C36 C41 C40 1.2(4)
C37 C38 C39 C40 1.2(4)
C38 C39 C40 N1 177.2(2)
C38 C39 C40 C41 -1.7(4)
C39 C40 C41 C36 0.6(4)
C40 N1 C42 O1 4.8(4)
C40 N1 C42 C2 -173.8(2)
C41 C36 C37 O15 179.5(2)
C41 C36 C37 C38 -1.7(4)
C42 N1 C40 C39 1.6(4)
C42 N1 C40 C41 -179.5(2)
C42 C2 C3 C4 177.1(2)
C43 O2 C4 C3 -2.2(4)
C43 O2 C4 C5 179.7(2)
C43 C44 C45 C46 58.3(3)
C43 C44 C45 C47 -178.3(2)
C48 O4 C11 C10 2.7(4)
C48 O4 C11 C12 -178.2(2)
C48 C49 C50 C51 170.7(2)
C48 C49 C50 C52 -66.7(3)
C53 O6 C16 C15 176.8(2)
C53 O6 C16 C17 -3.1(4)
C54 O7 C18 C17 -1.7(4)
C54 O7 C18 C19 179.3(2)
C55 O9 C23 C22 -173.6(2)
C55 O9 C23 C24 5.8(4)
C55 C56 C57 C58 177.8(3)
C55 C56 C57 C59 53.8(3)
C60 O10 C25 C24 0.0(4)
C60 O10 C25 C26 -179.8(2)
C60 C61 C62 C63 -58.4(4)
C60 C61 C62 C64 178.7(3)
C65 O12 C30 C29 -171.9(2)
C65 O12 C30 C31 9.8(4)
C66 O13 C32 C31 -2.5(4)
C66 O13 C32 C33 178.2(3)
C67 O15 C37 C36 -174.2(2)
C67 O15 C37 C38 7.0(4)
C67 C68 C69 C70 57.0(4)
C67 C68 C69 C71 -178.4(3)
C72 N7 C76 C77 176.4(2)
C72 C73 C74 C75 174.4(3)
C76 N7 C72 C73 -168.6(3)
C76 C77 C78 C79 -176.9(3)
